data_7063047
loop_
_publ_author_name
'Mandal, Naba Kr'
'Nandi, Sudeshna'
'Benmansour, Samia'
'G\'omez-Garc\'ia, Carlos J.'
'Acharya, Krishnendu'
'Naskar, Jnan Prakash'

_publ_section_title
;
 Design, synthesis and structure of a trinuclear copper(ii) complex having
 a Cu3OH core with regard to aspects of antiproliferative activity and
 magnetic properties
;
_journal_issue 13
_journal_name_full 'New Journal of Chemistry'
_journal_page_first 5782
_journal_page_last 5796
_journal_paper_doi 10.1039/D3NJ04859D
_journal_volume 48
_journal_year 2024
_chemical_formula_moiety 'C27 H27 Br3 Cl Cu3 N9 O8 S3, Cl O4, H2 O, 1[CH4O]'
_chemical_formula_sum 'C28 H33 Br3 Cl2 Cu3 N9 O14 S3'
_chemical_formula_weight 1317.077
_space_group_crystal_system triclinic
_space_group_IT_number 2
_space_group_name_Hall '-P 1'
_space_group_name_H-M_alt 'P -1'
_symmetry_Int_Tables_number 2
_audit_creation_date 2023-12-14
_audit_creation_method
;
Olex2 1.5-dev
(compiled 2023.12.04 svn.r209d9fb2 for OlexSys, GUI svn.r6697)
;
_audit_update_record
;
2024-02-20 deposited with the CCDC.	2024-02-21 downloaded from the CCDC.
;
_cell_angle_alpha 85.11(4)
_cell_angle_beta 85.25(2)
_cell_angle_gamma 74.26(2)
_cell_formula_units_Z 2
_cell_length_a 8.140(5)
_cell_length_b 14.632(10)
_cell_length_c 19.569(11)
_cell_measurement_reflns_used 3820
_cell_measurement_temperature 145(2)
_cell_measurement_theta_max 25.31
_cell_measurement_theta_min 2.47
_cell_volume 2231(2)
_computing_cell_refinement 'Bruker SAINT'
_computing_data_collection 'Bruker APEX2'
_computing_data_reduction 'Bruker SAINT'
_computing_molecular_graphics 'Olex2 1.5-dev (Dolomanov et al., 2009)'
_computing_publication_material 'Olex2 1.5-dev (Dolomanov et al., 2009)'
_computing_structure_refinement 'olex2.refine 1.5-dev (Bourhis et al., 2015)'
_computing_structure_solution 'SHELXT 2014/5 (Sheldrick, 2014)'
_diffrn_ambient_temperature 144.97
_diffrn_measured_fraction_theta_full 0.9985
_diffrn_measured_fraction_theta_max 0.9985
_diffrn_measurement_device_type 'Bruker APEX-II CCD'
_diffrn_measurement_method '\f and \w scans'
_diffrn_radiation_type 'Mo K\a'
_diffrn_radiation_wavelength 0.71073
_diffrn_reflns_av_R_equivalents 0.1042
_diffrn_reflns_av_unetI/netI 0.1578
_diffrn_reflns_Laue_measured_fraction_full 0.9985
_diffrn_reflns_Laue_measured_fraction_max 0.9985
_diffrn_reflns_limit_h_max 10
_diffrn_reflns_limit_h_min -10
_diffrn_reflns_limit_k_max 18
_diffrn_reflns_limit_k_min -18
_diffrn_reflns_limit_l_max 21
_diffrn_reflns_limit_l_min -25
_diffrn_reflns_number 24437
_diffrn_reflns_point_group_measured_fraction_full 0.9985
_diffrn_reflns_point_group_measured_fraction_max 0.9985
_diffrn_reflns_theta_full 20.9991
_diffrn_reflns_theta_max 21.00
_diffrn_reflns_theta_min 2.47
_exptl_absorpt_coefficient_mu 4.435
_exptl_absorpt_correction_T_max 0.7455
_exptl_absorpt_correction_T_min 0.4947
_exptl_absorpt_correction_type multi-scan
_exptl_absorpt_process_details
;
 SADABS 2016/2: Krause, L., Herbst-Irmer, R., Sheldrick G.M. & Stalke D.,
 J. Appl. Cryst. 48 (2015) 3-10
;
_exptl_crystal_colour 'dark green'
_exptl_crystal_density_diffrn 1.961
_exptl_crystal_description needle
_exptl_crystal_F_000 1303.063
_exptl_crystal_size_max 0.24
_exptl_crystal_size_mid 0.21
_exptl_crystal_size_min 0.12
_refine_diff_density_max 1.5671
_refine_diff_density_min -0.7822
_refine_diff_density_rms 0.1772
_refine_ls_d_res_high 0.9917
_refine_ls_d_res_low 8.2565
_refine_ls_goodness_of_fit_ref 1.0791
_refine_ls_hydrogen_treatment constr
_refine_ls_matrix_type full
_refine_ls_number_constraints 45
_refine_ls_number_parameters 547
_refine_ls_number_reflns 4784
_refine_ls_number_restraints 0
_refine_ls_restrained_S_all 1.0791
_refine_ls_R_factor_all 0.0771
_refine_ls_R_factor_gt 0.0494
_refine_ls_shift/su_max -0.0010
_refine_ls_shift/su_mean 0.0000
_refine_ls_structure_factor_coef Fsqd
_refine_ls_weighting_details 'w=1/[\s^2^(Fo^2^)+(0.0612P)^2^] where P=(Fo^2^+2Fc^2^)/3'
_refine_ls_weighting_scheme calc
_refine_ls_wR_factor_gt 0.1176
_refine_ls_wR_factor_ref 0.1372
_reflns_Friedel_coverage 0.0
_reflns_limit_h_max 8
_reflns_limit_h_min -8
_reflns_limit_k_max 14
_reflns_limit_k_min -14
_reflns_limit_l_max 19
_reflns_limit_l_min 0
_reflns_number_gt 3404
_reflns_number_total 4784
_reflns_threshold_expression I>=2u(I)
_cod_data_source_file d3nj04859d3.cif
_cod_data_source_block mo_JPN120422_0m_a
_cod_depositor_comments 'Adding full bibliography for 7063047.cif.'
_cod_database_code 7063047
_olex2_refinement_description
;
1. Fixed Uiso
 At 1.2 times of:
  All C(H) groups
 At 1.5 times of:
  All C(H,H,H) groups, All O(H,H) groups
2. Uiso/Uaniso restraints and constraints
: with sigma of 0.005 and sigma for terminal atoms of 0.01
3. Rigid body (RIGU) restrains
 with sigma for 1-2 distances of 0.001 and sigma for 1-3 distances of 0.001
4.a Riding coordinates:
 O13(H13e,H13d)
4.b Aromatic/amide H refined with riding coordinates:
 C29(H29), C16(H16), C17(H17), C5(H5), C8(H8), C23(H23), C26(H26), C7(H7),
 C25(H25)
4.c Idealised Me refined as rotating group:
 C12(H12a,H12b,H12c), C2(H2a,H2b,H2c), C13(H13a,H13b,H13c), C20(H20a,H20b,
 H20c), C22(H22a,H22b,H22c), C4(H4a,H4b,H4c)
;
_smtbx_masks_void_probe_radius 1.2
_smtbx_masks_void_truncation_radius 1.2
_olex2_submission_special_instructions 'No special instructions were received'

loop_
_space_group_symop_id
_space_group_symop_operation_xyz
1 x,y,z
2 -x,-y,-z

loop_
_atom_site_label
_atom_site_type_symbol
_atom_site_fract_x
_atom_site_fract_y
_atom_site_fract_z
_atom_site_U_iso_or_equiv
_atom_site_adp_type
_atom_site_occupancy
_atom_site_refinement_flags_posn
Cu1 Cu 0.66080(14) 0.29544(8) 0.62955(6) 0.0308(3) Uani 1.000000 .
Br1 Br 0.49560(14) 0.20071(9) 0.19036(5) 0.0514(4) Uani 1.000000 .
Cu3 Cu 0.69970(15) 0.31372(8) 0.79529(6) 0.0318(3) Uani 1.000000 .
Cu2 Cu 0.74394(15) 0.48519(8) 0.68045(6) 0.0315(4) Uani 1.000000 .
Br3 Br 0.77998(16) -0.16767(8) 1.12555(6) 0.0584(4) Uani 1.000000 .
Br2 Br 1.05198(16) 1.00750(8) 0.76711(7) 0.0593(4) Uani 1.000000 .
Cl1 Cl 1.0605(3) 0.26971(19) 0.67491(13) 0.0419(7) Uani 1.000000 .
S1 S 0.5438(3) 0.18646(19) 0.34813(13) 0.0369(7) Uani 1.000000 .
S2 S 0.9663(3) 0.83759(18) 0.70651(13) 0.0395(7) Uani 1.000000 .
S3 S 0.7774(4) 0.02123(19) 1.03781(13) 0.0423(7) Uani 1.000000 .
Cl2 Cl 0.3013(4) 0.4319(2) 0.88435(16) 0.0602(9) Uani 1.000000 .
O4 O 0.6505(8) 0.2007(4) 0.7680(3) 0.0344(17) Uani 1.000000 .
O2 O 0.6738(8) 0.3973(4) 0.5609(3) 0.0347(16) Uani 1.000000 .
O1 O 0.6310(8) 0.3818(4) 0.7045(3) 0.0327(16) Uani 1.000000 .
O3 O 0.7466(8) 0.5071(4) 0.7747(3) 0.0362(17) Uani 1.000000 .
O6 O 1.0250(8) 0.3737(5) 0.6710(4) 0.0495(19) Uani 1.000000 .
O5 O 0.9601(8) 0.2421(5) 0.6260(3) 0.0448(18) Uani 1.000000 .
O12 O 0.4037(9) 0.3584(5) 0.8426(4) 0.051(2) Uani 1.000000 .
N2 N 0.6112(9) 0.2004(5) 0.5696(4) 0.0291(19) Uani 1.000000 .
N4 N 0.7223(9) 0.4694(5) 0.5834(4) 0.029(2) Uani 1.000000 .
N1 N 0.6348(9) 0.1968(5) 0.7007(4) 0.0280(19) Uani 1.000000 .
N7 N 0.7583(9) 0.4281(6) 0.8179(4) 0.031(2) Uani 1.000000 .
N5 N 0.8268(9) 0.5965(5) 0.6353(4) 0.030(2) Uani 1.000000 .
O8 O 1.0122(9) 0.2381(5) 0.7430(4) 0.058(2) Uani 1.000000 .
N8 N 0.7582(9) 0.2751(6) 0.8952(4) 0.035(2) Uani 1.000000 .
O7 O 1.2382(8) 0.2304(5) 0.6585(4) 0.060(2) Uani 1.000000 .
N3 N 0.5876(9) 0.1999(6) 0.4993(4) 0.033(2) Uani 1.000000 .
N6 N 0.8766(9) 0.6716(6) 0.6609(4) 0.035(2) Uani 1.000000 .
N9 N 0.7664(10) 0.1930(6) 0.9390(4) 0.038(2) Uani 1.000000 .
O11 O 0.1878(10) 0.3958(6) 0.9329(4) 0.075(3) Uani 1.000000 .
C10 C 0.7575(11) 0.5334(7) 0.5387(5) 0.028(2) Uani 1.000000 .
C1 C 0.5933(11) 0.1230(7) 0.6807(5) 0.028(2) Uani 1.000000 .
C3 C 0.5769(12) 0.1272(7) 0.6060(5) 0.033(3) Uani 1.000000 .
C11 C 0.8164(11) 0.6079(6) 0.5694(5) 0.029(2) Uani 1.000000 .
C29 C 0.9180(11) 0.6573(7) 0.7241(5) 0.034(3) Uani 1.000000 .
H29 H 0.9172(11) 0.5993(7) 0.7497(5) 0.041(3) Uiso 1.000000 R
C19 C 0.7776(11) 0.4354(7) 0.8824(5) 0.029(2) Uani 1.000000 .
C6 C 0.6105(11) 0.2722(7) 0.3866(5) 0.030(2) Uani 1.000000 .
O9 O 0.2051(12) 0.5052(7) 0.8382(4) 0.099(3) Uani 1.000000 .
C15 C 0.9660(11) 0.7329(6) 0.7550(5) 0.031(2) Uani 1.000000 .
C21 C 0.7887(12) 0.3439(7) 0.9251(5) 0.033(3) Uani 1.000000 .
C16 C 1.0085(12) 0.7353(7) 0.8214(5) 0.038(3) Uani 1.000000 .
H16 H 1.0148(12) 0.6846(7) 0.8557(5) 0.046(3) Uiso 1.000000 R
C17 C 1.0416(13) 0.8231(8) 0.8324(5) 0.044(3) Uani 1.000000 .
H17 H 1.0739(13) 0.8374(8) 0.8750(5) 0.053(3) Uiso 1.000000 R
C12 C 0.7469(12) 0.5307(7) 0.4634(4) 0.037(3) Uani 1.000000 .
H12a H 0.692(6) 0.5947(10) 0.4440(6) 0.055(4) Uiso 1.000000 GR
H12b H 0.8623(13) 0.509(4) 0.4417(6) 0.055(4) Uiso 1.000000 GR
H12c H 0.679(6) 0.487(3) 0.4550(5) 0.055(4) Uiso 1.000000 GR
C24 C 0.7317(12) 0.0367(7) 0.9522(5) 0.039(3) Uani 1.000000 .
C2 C 0.5572(13) 0.0471(7) 0.7297(5) 0.042(3) Uani 1.000000 .
H2a H 0.4352(17) 0.050(3) 0.731(2) 0.062(4) Uiso 1.000000 GR
H2b H 0.624(5) -0.0151(7) 0.7149(17) 0.062(4) Uiso 1.000000 GR
H2c H 0.588(7) 0.056(2) 0.7756(8) 0.062(4) Uiso 1.000000 GR
C5 C 0.6298(11) 0.2647(7) 0.4602(5) 0.032(3) Uani 1.000000 .
H5 H 0.6750(11) 0.3094(7) 0.4795(5) 0.039(3) Uiso 1.000000 R
O10 O 0.4141(11) 0.4679(8) 0.9219(5) 0.112(4) Uani 1.000000 .
C8 C 0.6012(12) 0.3276(7) 0.2717(5) 0.040(3) Uani 1.000000 .
H8 H 0.6124(12) 0.3695(7) 0.2328(5) 0.047(3) Uiso 1.000000 R
C18 C 1.0226(12) 0.8843(7) 0.7762(6) 0.043(3) Uani 1.000000 .
C13 C 0.8567(13) 0.6871(7) 0.5239(5) 0.044(3) Uani 1.000000 .
H13a H 0.968(4) 0.6637(12) 0.499(2) 0.067(4) Uiso 1.000000 GR
H13b H 0.768(4) 0.711(3) 0.491(2) 0.067(4) Uiso 1.000000 GR
H13c H 0.861(7) 0.7386(19) 0.5519(6) 0.067(4) Uiso 1.000000 GR
C23 C 0.7295(12) 0.1246(7) 0.9119(5) 0.038(3) Uani 1.000000 .
H23 H 0.7006(12) 0.1317(7) 0.8654(5) 0.046(3) Uiso 1.000000 R
C27 C 0.7529(13) -0.0923(7) 1.0419(5) 0.041(3) Uani 1.000000 .
C26 C 0.7115(13) -0.1181(8) 0.9832(6) 0.051(3) Uani 1.000000 .
H26 H 0.6943(13) -0.1785(8) 0.9773(6) 0.062(4) Uiso 1.000000 R
C20 C 0.7865(13) 0.5256(7) 0.9111(5) 0.041(3) Uani 1.000000 .
H20a H 0.710(6) 0.537(2) 0.9527(17) 0.061(4) Uiso 1.000000 GR
H20b H 0.9041(19) 0.5198(16) 0.922(3) 0.061(4) Uiso 1.000000 GR
H20c H 0.751(7) 0.5789(9) 0.8769(12) 0.061(4) Uiso 1.000000 GR
C7 C 0.6342(12) 0.3421(7) 0.3390(5) 0.038(3) Uani 1.000000 .
H7 H 0.6696(12) 0.3954(7) 0.3502(5) 0.045(3) Uiso 1.000000 R
C9 C 0.5521(12) 0.2476(7) 0.2692(5) 0.037(3) Uani 1.000000 .
C22 C 0.8311(14) 0.3401(7) 0.9993(5) 0.045(3) Uani 1.000000 .
H22a H 0.934(5) 0.362(4) 1.0016(5) 0.068(5) Uiso 1.000000 GR
H22b H 0.735(3) 0.381(3) 1.0252(8) 0.068(5) Uiso 1.000000 GR
H22c H 0.852(8) 0.2745(10) 1.0191(10) 0.068(5) Uiso 1.000000 GR
C25 C 0.6965(14) -0.0434(8) 0.9305(6) 0.050(3) Uani 1.000000 .
H25 H 0.6657(14) -0.0479(8) 0.8854(6) 0.060(4) Uiso 1.000000 R
C4 C 0.5170(15) 0.0522(8) 0.5776(5) 0.056(3) Uani 1.000000 .
H4a H 0.597(5) -0.0100(9) 0.588(3) 0.084(5) Uiso 1.000000 GR
H4b H 0.403(4) 0.052(3) 0.599(3) 0.084(5) Uiso 1.000000 GR
H4c H 0.511(8) 0.064(3) 0.5277(7) 0.084(5) Uiso 1.000000 GR
O13 O 0.2886(9) 0.4556(5) 0.7053(4) 0.063(2) Uani 1.000000 .
H13d H 0.3989(9) 0.4316(5) 0.7045(4) 0.095(3) Uiso 1.000000 R
H13e H 0.2599(9) 0.4717(5) 0.7473(4) 0.095(3) Uiso 1.000000 R

loop_
_atom_site_aniso_label
_atom_site_aniso_U_11
_atom_site_aniso_U_22
_atom_site_aniso_U_33
_atom_site_aniso_U_12
_atom_site_aniso_U_13
_atom_site_aniso_U_23
Cu1 0.0378(8) 0.0310(8) 0.0239(7) -0.0102(6) -0.0016(6) -0.0001(6)
Br1 0.0567(8) 0.0694(9) 0.0320(7) -0.0210(7) -0.0089(6) -0.0052(6)
Cu3 0.0408(8) 0.0308(8) 0.0242(7) -0.0108(6) -0.0013(6) -0.0012(6)
Cu2 0.0408(8) 0.0312(8) 0.0235(7) -0.0122(6) 0.0005(6) -0.0011(6)
Br3 0.0810(9) 0.0453(8) 0.0451(8) -0.0170(7) 0.0039(6) 0.0115(6)
Br2 0.0666(9) 0.0382(8) 0.0773(9) -0.0191(7) -0.0029(7) -0.0120(6)
Cl1 0.0438(18) 0.0447(19) 0.0354(17) -0.0112(15) -0.0022(14) 0.0045(13)
S1 0.0435(17) 0.0423(17) 0.0270(15) -0.0143(14) -0.0037(13) -0.0034(13)
S2 0.0448(17) 0.0330(16) 0.0409(17) -0.0103(14) -0.0015(14) -0.0041(13)
S3 0.0534(18) 0.0401(18) 0.0350(16) -0.0160(15) -0.0076(14) 0.0042(13)
Cl2 0.053(2) 0.067(2) 0.064(2) -0.0187(18) 0.0113(17) -0.0226(19)
O4 0.050(4) 0.036(4) 0.018(4) -0.012(3) -0.004(3) -0.002(3)
O2 0.046(4) 0.029(4) 0.030(4) -0.013(3) -0.001(3) -0.001(3)
O1 0.043(4) 0.036(4) 0.022(4) -0.014(3) 0.000(3) -0.004(3)
O3 0.051(5) 0.034(4) 0.024(4) -0.014(4) -0.001(3) 0.001(3)
O6 0.041(4) 0.037(5) 0.068(5) -0.007(4) -0.003(4) 0.001(4)
O5 0.039(4) 0.062(5) 0.033(4) -0.011(4) -0.001(3) -0.010(4)
O12 0.051(5) 0.050(5) 0.051(5) -0.009(4) 0.015(4) -0.025(4)
N2 0.035(5) 0.032(5) 0.017(5) -0.003(4) -0.004(4) -0.002(4)
N4 0.033(5) 0.027(5) 0.026(5) -0.009(4) 0.004(4) 0.006(4)
N1 0.030(5) 0.036(5) 0.017(5) -0.007(4) -0.003(4) -0.002(4)
N7 0.035(5) 0.037(6) 0.019(5) -0.005(4) -0.002(4) -0.004(4)
N5 0.033(5) 0.023(5) 0.032(5) -0.007(4) 0.000(4) -0.001(4)
O8 0.070(6) 0.063(6) 0.042(5) -0.021(4) -0.007(4) 0.004(4)
N8 0.033(5) 0.042(6) 0.031(5) -0.012(4) -0.003(4) 0.001(5)
O7 0.022(4) 0.078(6) 0.069(6) 0.008(4) -0.003(4) -0.008(4)
N3 0.029(5) 0.040(6) 0.024(5) -0.003(4) 0.005(4) -0.004(4)
N6 0.032(5) 0.044(6) 0.026(5) -0.010(4) 0.005(4) -0.000(4)
N9 0.050(6) 0.035(6) 0.029(5) -0.014(5) -0.004(4) 0.005(5)
O11 0.073(6) 0.093(7) 0.058(6) -0.030(5) 0.023(5) -0.003(5)
C10 0.018(6) 0.032(6) 0.029(6) 0.004(5) 0.001(5) -0.000(5)
C1 0.023(6) 0.026(6) 0.035(7) -0.009(5) -0.000(5) 0.004(5)
C3 0.041(7) 0.024(6) 0.030(6) -0.002(5) -0.004(5) -0.003(5)
C11 0.023(6) 0.026(6) 0.026(7) 0.005(5) 0.013(5) 0.001(5)
C29 0.028(6) 0.035(7) 0.041(7) -0.013(5) 0.008(5) -0.002(5)
C19 0.025(6) 0.034(7) 0.031(7) -0.010(5) -0.001(5) -0.003(5)
C6 0.033(6) 0.034(6) 0.019(6) -0.004(5) 0.002(5) -0.006(5)
O9 0.114(8) 0.085(7) 0.066(6) 0.015(6) 0.002(6) 0.028(5)
C15 0.031(6) 0.022(6) 0.037(7) -0.003(5) 0.008(5) -0.000(5)
C21 0.034(6) 0.037(7) 0.028(6) -0.011(5) -0.001(5) 0.001(5)
C16 0.041(7) 0.030(7) 0.040(7) -0.006(5) -0.001(5) 0.004(5)
C17 0.050(7) 0.042(7) 0.039(7) -0.011(6) 0.001(6) -0.004(6)
C12 0.035(6) 0.045(7) 0.032(6) -0.013(5) -0.020(5) 0.012(5)
C24 0.036(6) 0.043(7) 0.035(7) -0.003(6) -0.002(5) -0.009(6)
C2 0.055(7) 0.042(7) 0.032(6) -0.014(6) -0.007(5) -0.010(5)
C5 0.017(6) 0.046(7) 0.036(7) -0.007(5) 0.002(5) -0.015(6)
O10 0.071(7) 0.148(10) 0.141(9) -0.052(7) 0.025(6) -0.096(8)
C8 0.029(6) 0.043(7) 0.037(7) -0.001(6) 0.013(5) 0.005(5)
C18 0.037(7) 0.035(7) 0.062(8) -0.017(6) -0.009(6) -0.003(6)
C13 0.050(7) 0.049(7) 0.034(7) -0.012(6) -0.005(5) -0.000(6)
C23 0.052(7) 0.042(7) 0.021(6) -0.015(6) 0.000(5) 0.007(6)
C27 0.049(7) 0.035(7) 0.040(7) -0.014(6) 0.002(6) 0.002(5)
C26 0.059(8) 0.043(8) 0.055(8) -0.020(6) 0.004(6) -0.007(7)
C20 0.054(7) 0.044(7) 0.026(6) -0.018(6) 0.003(5) -0.002(5)
C7 0.045(7) 0.039(7) 0.026(6) -0.009(6) 0.008(5) -0.002(5)
C9 0.032(6) 0.047(7) 0.033(6) -0.011(6) -0.003(5) -0.002(5)
C22 0.074(8) 0.038(7) 0.024(6) -0.013(6) -0.018(6) 0.002(5)
C25 0.070(8) 0.044(8) 0.042(7) -0.023(7) -0.003(6) -0.009(6)
C4 0.095(10) 0.048(8) 0.036(7) -0.034(7) -0.004(6) -0.010(6)
O13 0.053(5) 0.071(6) 0.061(5) -0.013(4) -0.006(4) 0.011(4)

loop_
_atom_type_symbol
_atom_type_scat_dispersion_real
_atom_type_scat_dispersion_imag
_atom_type_scat_Cromer_Mann_a1
_atom_type_scat_Cromer_Mann_a2
_atom_type_scat_Cromer_Mann_a3
_atom_type_scat_Cromer_Mann_a4
_atom_type_scat_Cromer_Mann_b1
_atom_type_scat_Cromer_Mann_b2
_atom_type_scat_Cromer_Mann_b3
_atom_type_scat_Cromer_Mann_b4
_atom_type_scat_Cromer_Mann_c
_atom_type_scat_source
_atom_type_scat_dispersion_source
Br -0.38188 2.46625 17.17890 5.23580 5.63770 3.98510 2.17230 16.57960 0.26090 41.43280 2.95570 'International Tables Volume C Table 6.1.1.4 (pp. 500-502)' 'Brennan, Cowan, Rev. Sci. Instrum., 1992, 63, 850'
C 0.00313 0.00162 2.31000 1.02000 1.58860 0.86500 20.84390 10.20750 0.56870 51.65120 0.21560 'International Tables Volume C Table 6.1.1.4 (pp. 500-502)' 'Brennan, Cowan, Rev. Sci. Instrum., 1992, 63, 850'
Cl 0.14908 0.15974 11.46040 7.19640 6.25560 1.64550 0.01040 1.16620 18.51940 47.77840 -9.55740 'International Tables Volume C Table 6.1.1.4 (pp. 500-502)' 'Brennan, Cowan, Rev. Sci. Instrum., 1992, 63, 850'
Cu 0.32831 1.27084 13.33800 7.16760 5.61580 1.67350 3.58280 0.24700 11.39660 64.81260 1.19100 'International Tables Volume C Table 6.1.1.4 (pp. 500-502)' 'Brennan, Cowan, Rev. Sci. Instrum., 1992, 63, 850'
H 0.00000 0.00000 0.49300 0.32291 0.14019 0.04081 10.51090 26.12570 3.14236 57.79970 0.00304 'International Tables Volume C Table 6.1.1.4 (pp. 500-502)' 'Brennan, Cowan, Rev. Sci. Instrum., 1992, 63, 850'
N 0.00612 0.00332 12.21260 3.13220 2.01250 1.16630 0.00570 9.89330 28.99750 0.58260 -11.52900 'International Tables Volume C Table 6.1.1.4 (pp. 500-502)' 'Brennan, Cowan, Rev. Sci. Instrum., 1992, 63, 850'
O 0.01085 0.00610 3.04850 2.28680 1.54630 0.86700 13.27710 5.70110 0.32390 32.90890 0.25080 'International Tables Volume C Table 6.1.1.4 (pp. 500-502)' 'Brennan, Cowan, Rev. Sci. Instrum., 1992, 63, 850'
S 0.12485 0.12449 6.90530 5.20340 1.43790 1.58630 1.46790 22.21510 0.25360 56.17200 0.86690 'International Tables Volume C Table 6.1.1.4 (pp. 500-502)' 'Brennan, Cowan, Rev. Sci. Instrum., 1992, 63, 850'

loop_
_geom_angle_atom_site_label_1
_geom_angle_atom_site_label_2
_geom_angle_atom_site_label_3
_geom_angle
_geom_angle_site_symmetry_1
_geom_angle_site_symmetry_3
_geom_angle_publ_flag
O1 Cu1 O2 91.4(3) . . y
O5 Cu1 O2 90.5(2) . . y
O5 Cu1 O1 97.4(2) . . y
N2 Cu1 O2 100.2(3) . . y
N2 Cu1 O1 159.2(3) . . y
N2 Cu1 O5 99.7(3) . . y
N1 Cu1 O2 176.8(3) . . y
N1 Cu1 O1 87.0(3) . . y
N1 Cu1 O5 92.4(3) . . y
N1 Cu1 N2 80.6(3) . . y
O1 Cu3 O4 90.6(2) . . y
N7 Cu3 O4 176.6(3) . . y
N7 Cu3 O1 87.3(3) . . y
N8 Cu3 O4 101.5(3) . . y
N8 Cu3 O1 166.9(3) . . y
N8 Cu3 N7 80.8(3) . . y
O3 Cu2 O1 91.4(2) . . y
O6 Cu2 O1 92.3(2) . . y
O6 Cu2 O3 96.7(3) . . y
N4 Cu2 O1 88.2(3) . . y
N4 Cu2 O3 175.4(3) . . y
N4 Cu2 O6 88.0(3) . . y
N5 Cu2 O1 166.1(3) . . y
N5 Cu2 O3 100.3(3) . . y
N5 Cu2 O6 93.7(3) . . y
N5 Cu2 N4 79.5(3) . . y
O5 Cl1 O6 109.3(4) . . ?
O8 Cl1 O6 108.7(4) . . ?
O8 Cl1 O5 109.3(4) . . ?
O7 Cl1 O6 108.6(4) . . ?
O7 Cl1 O5 110.0(4) . . ?
O7 Cl1 O8 111.0(5) . . ?
C9 S1 C6 90.4(5) . . ?
C18 S2 C15 90.7(5) . . ?
C27 S3 C24 90.3(5) . . ?
O11 Cl2 O12 111.2(5) . . ?
O9 Cl2 O12 106.8(5) . . ?
O9 Cl2 O11 110.4(5) . . ?
O10 Cl2 O12 108.6(5) . . ?
O10 Cl2 O11 108.6(6) . . ?
O10 Cl2 O9 111.1(7) . . ?
N1 O4 Cu3 116.4(5) . . ?
N4 O2 Cu1 115.2(5) . . ?
Cu3 O1 Cu1 113.3(3) . . ?
Cu2 O1 Cu1 112.2(3) . . ?
Cu2 O1 Cu3 111.7(3) . . ?
N7 O3 Cu2 114.0(5) . . ?
Cl1 O6 Cu2 125.8(4) . . ?
Cl1 O5 Cu1 122.3(4) . . ?
N3 N2 Cu1 134.5(6) . . ?
C3 N2 Cu1 112.3(6) . . ?
C3 N2 N3 112.8(7) . . ?
O2 N4 Cu2 124.1(5) . . ?
C10 N4 Cu2 117.2(6) . . ?
C10 N4 O2 118.7(7) . . ?
O4 N1 Cu1 124.9(5) . . ?
C1 N1 Cu1 117.0(6) . . ?
C1 N1 O4 118.0(7) . . ?
O3 N7 Cu3 124.6(5) . . ?
C19 N7 Cu3 116.6(6) . . ?
C19 N7 O3 117.5(7) . . ?
N6 N5 Cu2 133.7(6) . . ?
C11 N5 Cu2 114.5(6) . . ?
C11 N5 N6 111.3(7) . . ?
N9 N8 Cu3 134.8(6) . . ?
C21 N8 Cu3 111.8(6) . . ?
C21 N8 N9 113.3(8) . . ?
C5 N3 N2 116.3(8) . . ?
C29 N6 N5 114.8(8) . . ?
C23 N9 N8 115.0(8) . . ?
C11 C10 N4 113.9(8) . . ?
C12 C10 N4 123.2(8) . . ?
C12 C10 C11 122.8(8) . . ?
C3 C1 N1 113.2(8) . . ?
C2 C1 N1 122.5(8) . . ?
C2 C1 C3 124.2(8) . . ?
C1 C3 N2 116.8(8) . . ?
C4 C3 N2 124.7(9) . . ?
C4 C3 C1 118.5(9) . . ?
C10 C11 N5 114.6(8) . . ?
C13 C11 N5 126.0(8) . . ?
C13 C11 C10 119.4(8) . . ?
H29 C29 N6 120.9(5) . . ?
C15 C29 N6 118.2(9) . . ?
C15 C29 H29 120.9(6) . . ?
C21 C19 N7 112.7(8) . . ?
C20 C19 N7 123.6(8) . . ?
C20 C19 C21 123.6(8) . . ?
C5 C6 S1 120.7(7) . . ?
C7 C6 S1 110.6(7) . . ?
C7 C6 C5 128.7(9) . . ?
C29 C15 S2 119.5(7) . . ?
C16 C15 S2 112.0(7) . . ?
C16 C15 C29 128.5(9) . . ?
C19 C21 N8 116.8(8) . . ?
C22 C21 N8 125.5(9) . . ?
C22 C21 C19 117.7(8) . . ?
H16 C16 C15 124.2(5) . . ?
C17 C16 C15 111.6(9) . . ?
C17 C16 H16 124.2(6) . . ?
H17 C17 C16 123.4(6) . . ?
C18 C17 C16 113.2(10) . . ?
C18 C17 H17 123.4(6) . . ?
H12a C12 C10 109.5(2) . . ?
H12b C12 C10 109.5(2) . . ?
H12b C12 H12a 109.5(2) . . ?
H12c C12 C10 109.5(2) . . ?
H12c C12 H12a 109.5(3) . . ?
H12c C12 H12b 109.5(3) . . ?
C23 C24 S3 121.8(7) . . ?
C25 C24 S3 111.2(8) . . ?
C25 C24 C23 127.0(9) . . ?
H2a C2 C1 109.5(2) . . ?
H2b C2 C1 109.5(2) . . ?
H2b C2 H2a 109.5(2) . . ?
H2c C2 C1 109.5(2) . . ?
H2c C2 H2a 109.5(3) . . ?
H2c C2 H2b 109.5(3) . . ?
C6 C5 N3 121.6(8) . . ?
H5 C5 N3 119.2(5) . . ?
H5 C5 C6 119.2(5) . . ?
C7 C8 H8 124.0(6) . . ?
C9 C8 H8 124.0(6) . . ?
C9 C8 C7 111.9(9) . . ?
S2 C18 Br2 119.5(6) . . ?
C17 C18 Br2 127.9(8) . . ?
C17 C18 S2 112.6(8) . . ?
H13a C13 C11 109.5(2) . . ?
H13b C13 C11 109.5(2) . . ?
H13b C13 H13a 109.5(3) . . ?
H13c C13 C11 109.5(2) . . ?
H13c C13 H13a 109.5(3) . . ?
H13c C13 H13b 109.5(3) . . ?
C24 C23 N9 120.2(9) . . ?
H23 C23 N9 119.9(5) . . ?
H23 C23 C24 119.9(6) . . ?
S3 C27 Br3 119.8(6) . . ?
C26 C27 Br3 125.7(8) . . ?
C26 C27 S3 114.4(8) . . ?
H26 C26 C27 124.3(7) . . ?
C25 C26 C27 111.4(10) . . ?
C25 C26 H26 124.3(6) . . ?
H20a C20 C19 109.5(2) . . ?
H20b C20 C19 109.5(2) . . ?
H20b C20 H20a 109.5(3) . . ?
H20c C20 C19 109.5(2) . . ?
H20c C20 H20a 109.5(3) . . ?
H20c C20 H20b 109.5(3) . . ?
C8 C7 C6 113.7(9) . . ?
H7 C7 C6 123.1(6) . . ?
H7 C7 C8 123.1(6) . . ?
S1 C9 Br1 120.3(6) . . ?
C8 C9 Br1 126.3(8) . . ?
C8 C9 S1 113.3(8) . . ?
H22a C22 C21 109.5(2) . . ?
H22b C22 C21 109.5(2) . . ?
H22b C22 H22a 109.5(3) . . ?
H22c C22 C21 109.5(2) . . ?
H22c C22 H22a 109.5(3) . . ?
H22c C22 H22b 109.5(3) . . ?
C26 C25 C24 112.6(10) . . ?
H25 C25 C24 123.7(6) . . ?
H25 C25 C26 123.7(6) . . ?
H4a C4 C3 109.5(2) . . ?
H4b C4 C3 109.5(3) . . ?
H4b C4 H4a 109.5(4) . . ?
H4c C4 C3 109.5(3) . . ?
H4c C4 H4a 109.5(3) . . ?
H4c C4 H4b 109.5(4) . . ?
H13e O13 H13d 104.5(1) . . ?

loop_
_geom_bond_atom_site_label_1
_geom_bond_atom_site_label_2
_geom_bond_distance
_geom_bond_site_symmetry_2
_geom_bond_publ_flag
Cu1 O2 1.939(6) . y
Cu1 O1 1.974(6) . y
Cu1 O5 2.345(7) . y
Cu1 N2 2.034(7) . y
Cu1 N1 1.960(7) . y
Br1 C9 1.879(9) . ?
Cu3 O4 1.930(6) . y
Cu3 O1 2.006(6) . y
Cu3 N7 1.954(8) . y
Cu3 N8 2.046(8) . y
Cu2 O1 1.978(6) . y
Cu2 O3 1.902(6) . y
Cu2 O6 2.426(7) . y
Cu2 N4 1.961(7) . y
Cu2 N5 2.035(7) . y
Br3 C27 1.887(10) . ?
Br2 C18 1.873(10) . ?
Cl1 O6 1.466(7) . ?
Cl1 O5 1.456(6) . ?
Cl1 O8 1.432(7) . ?
Cl1 O7 1.424(7) . ?
S1 C6 1.742(9) . ?
S1 C9 1.724(10) . ?
S2 C15 1.732(9) . ?
S2 C18 1.723(10) . ?
S3 C24 1.728(10) . ?
S3 C27 1.721(10) . ?
Cl2 O12 1.439(7) . ?
Cl2 O11 1.439(7) . ?
Cl2 O9 1.440(9) . ?
Cl2 O10 1.449(8) . ?
O4 N1 1.341(8) . ?
O2 N4 1.340(9) . ?
O3 N7 1.359(9) . ?
N2 N3 1.404(10) . ?
N2 C3 1.316(11) . ?
N4 C10 1.300(11) . ?
N1 C1 1.312(11) . ?
N7 C19 1.301(11) . ?
N5 N6 1.411(10) . ?
N5 C11 1.293(11) . ?
N8 N9 1.404(10) . ?
N8 C21 1.296(11) . ?
N3 C5 1.271(11) . ?
N6 C29 1.294(11) . ?
N9 C23 1.286(11) . ?
C10 C11 1.491(13) . ?
C10 C12 1.486(12) . ?
C1 C3 1.474(12) . ?
C1 C2 1.479(12) . ?
C3 C4 1.480(13) . ?
C11 C13 1.490(12) . ?
C29 H29 0.9500(1) . ?
C29 C15 1.458(12) . ?
C19 C21 1.500(13) . ?
C19 C20 1.499(12) . ?
C6 C5 1.453(12) . ?
C6 C7 1.366(13) . ?
C15 C16 1.379(12) . ?
C21 C22 1.513(12) . ?
C16 H16 0.9500(1) . ?
C16 C17 1.419(13) . ?
C17 H17 0.9500(2) . ?
C17 C18 1.349(14) . ?
C12 H12a 0.9800(2) . ?
C12 H12b 0.9800(1) . ?
C12 H12c 0.9800(5) . ?
C24 C23 1.446(13) . ?
C24 C25 1.387(13) . ?
C2 H2a 0.9800(2) . ?
C2 H2b 0.9800(2) . ?
C2 H2c 0.9800(3) . ?
C5 H5 0.9500(2) . ?
C8 H8 0.9500(1) . ?
C8 C7 1.410(13) . ?
C8 C9 1.341(13) . ?
C13 H13a 0.9800(3) . ?
C13 H13b 0.9800(4) . ?
C13 H13c 0.9800(3) . ?
C23 H23 0.9500(1) . ?
C27 C26 1.335(14) . ?
C26 H26 0.9500(2) . ?
C26 C25 1.425(15) . ?
C20 H20a 0.9800(4) . ?
C20 H20b 0.9800(3) . ?
C20 H20c 0.9800(2) . ?
C7 H7 0.9500(2) . ?
C22 H22a 0.9800(5) . ?
C22 H22b 0.9800(3) . ?
C22 H22c 0.9800(2) . ?
C25 H25 0.9500(2) . ?
C4 H4a 0.9800(2) . ?
C4 H4b 0.9800(4) . ?
C4 H4c 0.9800(2) . ?
O13 H13d 0.8700(1) . ?
O13 H13e 0.8700(1) . ?

loop_
_geom_hbond_atom_site_label_D
_geom_hbond_atom_site_label_H
_geom_hbond_atom_site_label_A
_geom_hbond_distance_DH
_geom_hbond_distance_HA
_geom_hbond_distance_DA
_geom_hbond_angle_DHA
_geom_hbond_site_symmetry_A
O13 H13d O1 0.8700 1.831(9) 2.701(9) 178.9(3) .
O13 H13e O9 0.8700 1.872(12) 2.741(12) 178.3(4) .

loop_
_geom_torsion_atom_site_label_1
_geom_torsion_atom_site_label_2
_geom_torsion_atom_site_label_3
_geom_torsion_atom_site_label_4
_geom_torsion
_geom_torsion_site_symmetry_1
_geom_torsion_site_symmetry_2
_geom_torsion_site_symmetry_3
_geom_torsion_site_symmetry_4
_geom_torsion_publ_flag
Cu1 O2 N4 Cu2 -9.7(5) . . . . ?
Cu1 O2 N4 C10 170.3(6) . . . . ?
Cu1 O5 Cl1 O6 -58.3(5) . . . . ?
Cu1 O5 Cl1 O8 60.5(5) . . . . ?
Cu1 O5 Cl1 O7 -177.4(5) . . . . ?
Cu1 N2 N3 C5 12.9(8) . . . . ?
Cu1 N2 C3 C1 -4.6(6) . . . . ?
Cu1 N2 C3 C4 172.8(7) . . . . ?
Cu1 N1 O4 Cu3 0.8(6) . . . . ?
Cu1 N1 C1 C3 1.2(7) . . . . ?
Cu1 N1 C1 C2 -175.4(6) . . . . ?
Br1 C9 C8 C7 -180.0(9) . . . . ?
Cu3 O4 N1 C1 -176.8(6) . . . . ?
Cu3 N7 O3 Cu2 -20.4(6) . . . . ?
Cu3 N7 C19 C21 12.6(7) . . . . ?
Cu3 N7 C19 C20 -166.9(6) . . . . ?
Cu3 N8 N9 C23 0.0(9) . . . . ?
Cu3 N8 C21 C19 -0.6(6) . . . . ?
Cu3 N8 C21 C22 178.3(6) . . . . ?
Cu2 O3 N7 C19 173.4(6) . . . . ?
Cu2 O6 Cl1 O5 52.9(5) . . . . ?
Cu2 O6 Cl1 O8 -66.3(5) . . . . ?
Cu2 O6 Cl1 O7 172.8(5) . . . . ?
Cu2 N4 C10 C11 2.3(6) . . . . ?
Cu2 N4 C10 C12 180.0(6) . . . . ?
Cu2 N5 N6 C29 19.4(8) . . . . ?
Cu2 N5 C11 C10 -4.1(6) . . . . ?
Cu2 N5 C11 C13 175.6(6) . . . . ?
Br3 C27 C26 C25 178.3(10) . . . . ?
Br2 C18 C17 C16 179.8(9) . . . . ?
S1 C6 C5 N3 -5.0(9) . . . . ?
S1 C6 C7 C8 -0.5(7) . . . . ?
S1 C9 C8 C7 -0.0(8) . . . . ?
S2 C15 C29 N6 -0.1(8) . . . . ?
S2 C15 C16 C17 -0.2(8) . . . . ?
S2 C18 C17 C16 -0.9(8) . . . . ?
S3 C24 C23 N9 1.9(9) . . . . ?
S3 C24 C25 C26 -1.6(8) . . . . ?
S3 C27 C26 C25 -0.4(9) . . . . ?
O4 N1 C1 C3 179.0(8) . . . . ?
O4 N1 C1 C2 2.4(9) . . . . ?
O2 N4 C10 C11 -177.7(7) . . . . ?
O2 N4 C10 C12 -0.1(9) . . . . ?
O3 N7 C19 C21 179.9(7) . . . . ?
O3 N7 C19 C20 0.4(9) . . . . ?
N2 N3 C5 C6 -179.6(7) . . . . ?
N2 C3 C1 N1 2.4(9) . . . . ?
N2 C3 C1 C2 178.9(8) . . . . ?
N4 C10 C11 N5 1.3(9) . . . . ?
N4 C10 C11 C13 -178.4(8) . . . . ?
N1 C1 C3 C4 -175.2(8) . . . . ?
N7 C19 C21 N8 -7.8(9) . . . . ?
N7 C19 C21 C22 173.3(8) . . . . ?
N5 N6 C29 C15 -178.2(7) . . . . ?
N5 C11 C10 C12 -176.3(7) . . . . ?
N8 N9 C23 C24 -179.4(8) . . . . ?
N8 C21 C19 C20 171.8(8) . . . . ?
N3 C5 C6 C7 173.2(9) . . . . ?
N6 C29 C15 C16 177.4(8) . . . . ?
N9 C23 C24 C25 -179.5(9) . . . . ?
C29 C15 C16 C17 -177.8(10) . . . . ?
C6 C7 C8 C9 0.4(10) . . . . ?
C15 C16 C17 C18 0.7(10) . . . . ?
C24 C25 C26 C27 1.3(11) . . . . ?

loop_
_smtbx_masks_void_nr
_smtbx_masks_void_average_x
_smtbx_masks_void_average_y
_smtbx_masks_void_average_z
_smtbx_masks_void_volume
_smtbx_masks_void_count_electrons
_smtbx_masks_void_content
1 0.000 0.000 0.500 125.8 40.5 '2 MeOH'
2 0.481 0.297 0.029 14.5 0.2 ?
3 0.519 0.703 0.971 14.5 0.0 ?
